data_7236127
loop_
_publ_author_name
'Yang, Xiaojian'
'Feng, Xiaojia'
'Tan, Huaqiao'
'Zang, Hongying'
'Wang, Xinlong'
'Wang, Yonghui'
'Wang, Enbo'
'Li, Yangguang'

_publ_section_title
;
 N-Doped graphene-coated molybdenum carbide nanoparticles as highly
 efficient electrocatalysts for the hydrogen evolution reaction
;
_journal_issue 10
_journal_name_full 'Journal of Materials Chemistry A'
_journal_page_first 3947
_journal_paper_doi 10.1039/C5TA09507G
_journal_volume 4
_journal_year 2016
_chemical_formula_sum 'C64 H84 Cl Mo13 N17 O48 P Zn3'
_chemical_formula_weight 3369.23
_space_group_IT_number 11
_space_group_name_Hall '-P 2yb'
_space_group_name_H-M_alt 'P 1 21/m 1'
_symmetry_cell_setting monoclinic
_symmetry_space_group_name_H-M 'P 1 21/m 1'
_atom_sites_solution_hydrogens geom
_atom_sites_solution_primary direct
_atom_sites_solution_secondary difmap
_audit_creation_method SHELXL-97
_audit_update_record
;
2015-10-09 deposited with the CCDC.
2016-02-09 downloaded from the CCDC.
;
_cell_angle_alpha 90.00
_cell_angle_beta 105.417(4)
_cell_angle_gamma 90.00
_cell_formula_units_Z 2
_cell_length_a 13.7949(5)
_cell_length_b 18.8786(6)
_cell_length_c 19.6726(8)
_cell_measurement_reflns_used 6063
_cell_measurement_temperature 298(2)
_cell_measurement_theta_max 29.1222
_cell_measurement_theta_min 2.9587
_cell_volume 4938.9(3)
_computing_cell_refinement 'CrysAlisPro, Agilent Technologies'
_computing_data_collection 'CrysAlisPro, Agilent Technologies'
_computing_data_reduction 'CrysAlisPro, Agilent Technologies'
_computing_molecular_graphics 'Bruker SHELXTL'
_computing_publication_material 'Bruker SHELXTL'
_computing_structure_refinement 'SHELXL-97 (Sheldrick, 1997)'
_computing_structure_solution 'SHELXS-97 (Sheldrick, 1990)'
_diffrn_ambient_temperature 298(2)
_diffrn_detector_area_resol_mean 10.2375
_diffrn_measured_fraction_theta_full 0.994
_diffrn_measured_fraction_theta_max 0.994
_diffrn_measurement_device_type 'Xcalibur, Ruby, Gemini ultra'
_diffrn_measurement_method '\w scans'
_diffrn_radiation_monochromator graphite
_diffrn_radiation_source 'fine-focus sealed tube'
_diffrn_radiation_type MoK\a
_diffrn_radiation_wavelength 0.71073
_diffrn_reflns_av_R_equivalents 0.0407
_diffrn_reflns_av_sigmaI/netI 0.0634
_diffrn_reflns_limit_h_max 15
_diffrn_reflns_limit_h_min -16
_diffrn_reflns_limit_k_max 22
_diffrn_reflns_limit_k_min -16
_diffrn_reflns_limit_l_max 19
_diffrn_reflns_limit_l_min -23
_diffrn_reflns_number 18380
_diffrn_reflns_theta_full 25.00
_diffrn_reflns_theta_max 25.00
_diffrn_reflns_theta_min 2.96
_exptl_absorpt_coefficient_mu 2.444
_exptl_absorpt_correction_T_max 0.6154
_exptl_absorpt_correction_T_min 0.5691
_exptl_absorpt_correction_type multi-scan
_exptl_crystal_colour black
_exptl_crystal_density_diffrn 2.266
_exptl_crystal_density_method 'not measured'
_exptl_crystal_description block
_exptl_crystal_F_000 3278
_exptl_crystal_size_max 0.26
_exptl_crystal_size_mid 0.24
_exptl_crystal_size_min 0.22
_platon_squeeze_details ' '
_refine_diff_density_max 1.467
_refine_diff_density_min -1.705
_refine_diff_density_rms 0.149
_refine_ls_extinction_method none
_refine_ls_goodness_of_fit_ref 1.082
_refine_ls_hydrogen_treatment constr
_refine_ls_matrix_type full
_refine_ls_number_parameters 665
_refine_ls_number_reflns 8947
_refine_ls_number_restraints 408
_refine_ls_restrained_S_all 1.066
_refine_ls_R_factor_all 0.0720
_refine_ls_R_factor_gt 0.0468
_refine_ls_shift/su_max 0.001
_refine_ls_shift/su_mean 0.000
_refine_ls_structure_factor_coef Fsqd
_refine_ls_weighting_details 'calc w=1/[\s^2^(Fo^2^)+(0.0571P)^2^+1.9799P] where P=(Fo^2^+2Fc^2^)/3'
_refine_ls_weighting_scheme calc
_refine_ls_wR_factor_gt 0.1146
_refine_ls_wR_factor_ref 0.1295
_reflns_number_gt 6608
_reflns_number_total 8947
_reflns_threshold_expression >2sigma(I)
_cod_data_source_file c5ta09507g2.cif
_cod_data_source_block y2
_cod_depositor_comments
;
The following automatic conversions were performed:

data item '_symmetry_cell_setting' value 'Monoclinic' was changed to
'monoclinic' in accordance with the
/home/saulius/struct/COD-crude-data/automatic-downloads/DataCite-retrospective/RSC/depositions/lib/dictionaries/cif_core.dic
dictionary named 'cif_core.dic' version 2.4.2 last updated on
2011-04-26.

Automatic conversion script
Id: cif_fix_values 6909 2019-04-08 15:41:33Z antanas 
;
_cod_original_sg_symbol_H-M P2(1)/m
_cod_database_code 7236127

loop_
_symmetry_equiv_pos_as_xyz
'x, y, z'
'-x, y+1/2, -z'
'-x, -y, -z'
'x, -y-1/2, z'

loop_
_atom_site_label
_atom_site_type_symbol
_atom_site_fract_x
_atom_site_fract_y
_atom_site_fract_z
_atom_site_U_iso_or_equiv
_atom_site_adp_type
_atom_site_occupancy
_atom_site_symmetry_multiplicity
_atom_site_calc_flag
_atom_site_refinement_flags
_atom_site_disorder_assembly
_atom_site_disorder_group
Mo1 Mo 0.83474(6) 0.2500 0.04911(4) 0.0260(2) Uani 1 2 d S . .
Mo2 Mo 1.03279(5) 0.34011(3) 0.15305(3) 0.02973(17) Uani 1 1 d . . .
Mo3 Mo 0.66052(5) 0.34747(3) 0.13078(3) 0.02828(17) Uani 1 1 d . . .
Mo4 Mo 0.85838(5) 0.43883(3) 0.23231(4) 0.03200(17) Uani 1 1 d . . .
Mo5 Mo 0.70283(5) 0.34929(3) 0.31003(4) 0.03411(18) Uani 1 1 d . . .
Mo6 Mo 1.07512(5) 0.34049(3) 0.34721(3) 0.03256(17) Uani 1 1 d . . .
Mo7 Mo 0.91613(7) 0.2500 0.42163(5) 0.0349(2) Uani 1 2 d S . .
P1 P 0.86772(16) 0.2500 0.23442(12) 0.0169(5) Uani 1 2 d S . .
O1 O 0.9169(6) 0.2500 0.5068(4) 0.051(2) Uani 1 2 d S . .
O2 O 0.9470(5) 0.2500 0.3058(3) 0.0270(15) Uani 1 2 d S . .
O3 O 0.6260(5) 0.2500 0.1347(4) 0.0306(16) Uani 1 2 d S . .
O4 O 0.6668(5) 0.2500 0.3026(4) 0.0350(17) Uani 1 2 d S . .
O5 O 1.1719(4) 0.3947(3) 0.3837(3) 0.0447(13) Uani 1 1 d . . .
O6 O 0.7405(3) 0.4320(2) 0.1560(2) 0.0313(11) Uani 1 1 d . . .
O7 O 0.7769(4) 0.4320(2) 0.2957(3) 0.0352(12) Uani 1 1 d . . .
O8 O 1.0223(4) 0.3201(3) 0.4231(2) 0.0360(12) Uani 1 1 d . . .
O9 O 0.6299(4) 0.3822(3) 0.3574(3) 0.0446(14) Uani 1 1 d . . .
O10 O 0.9704(4) 0.4040(2) 0.3072(2) 0.0328(11) Uani 1 1 d . . .
O11 O 0.8854(4) 0.5262(3) 0.2357(3) 0.0450(14) Uani 1 1 d . . .
O12 O 0.8202(4) 0.3197(3) 0.3825(2) 0.0363(12) Uani 1 1 d . . .
O13 O 1.1415(5) 0.2500 0.3599(4) 0.0339(16) Uani 1 2 d S . .
O14 O 0.5591(3) 0.3789(3) 0.0702(3) 0.0376(12) Uani 1 1 d . . .
O15 O 1.0900(5) 0.2500 0.1397(4) 0.0323(16) Uani 1 2 d S . .
O16 O 0.9340(3) 0.3198(2) 0.0632(2) 0.0278(11) Uani 1 1 d . . .
O17 O 1.1090(4) 0.3964(2) 0.1246(3) 0.0382(12) Uani 1 1 d . . .
O18 O 0.8021(3) 0.3163(2) 0.2288(2) 0.0239(10) Uani 1 1 d . . .
O19 O 0.9188(4) 0.2500 0.1747(3) 0.0221(14) Uani 1 2 d S . .
O20 O 0.9358(3) 0.4041(2) 0.1713(2) 0.0302(11) Uani 1 1 d . . .
O21 O 0.6201(3) 0.3612(2) 0.2156(2) 0.0299(11) Uani 1 1 d . . .
O22 O 0.7464(3) 0.3181(2) 0.0762(2) 0.0282(11) Uani 1 1 d . . .
O23 O 1.0896(3) 0.3360(2) 0.2497(2) 0.0294(11) Uani 1 1 d . . .
O24 O 0.7872(5) 0.2500 -0.0404(3) 0.0322(16) Uani 1 2 d S . .
Mo8 Mo 0.63347(6) 0.2500 -0.26412(5) 0.0261(2) Uani 1 2 d S . .
O25 O 0.5954(6) 0.2500 -0.3536(4) 0.052(2) Uani 1 2 d S . .
O26 O 0.5253(5) 0.2500 -0.2336(4) 0.0423(19) Uani 1 2 d S . .
O27 O 0.7055(4) 0.3268(3) -0.2349(3) 0.0432(13) Uani 1 1 d . . .
Zn1 Zn 0.46592(9) 0.2500 -0.15235(7) 0.0348(3) Uani 1 2 d S . .
Zn2 Zn 0.78397(6) 0.40890(4) -0.24520(4) 0.0284(2) Uani 1 1 d . . .
Cl1 Cl 0.2992(2) 0.2500 -0.1705(2) 0.0626(9) Uani 1 2 d SU . .
N1 N 0.5140(5) 0.3438(3) -0.1099(3) 0.0364(15) Uani 1 1 d . . .
N2 N 0.6079(4) 0.4349(3) -0.0648(3) 0.0293(13) Uani 1 1 d . . .
N5 N 0.7001(4) 0.4934(3) -0.2393(3) 0.0298(14) Uani 1 1 d . . .
N6 N 0.6459(4) 0.6016(3) -0.2334(3) 0.0297(14) Uani 1 1 d . . .
N7 N 0.8135(4) 0.4060(3) -0.3389(3) 0.0367(15) Uani 1 1 d . . .
N8 N 0.8775(5) 0.4331(3) -0.4264(3) 0.0369(15) Uani 1 1 d . . .
C1 C 0.6069(6) 0.3652(4) -0.0797(4) 0.0338(17) Uani 1 1 d . . .
H1A H 0.6634 0.3363 -0.0702 0.041 Uiso 1 1 calc R . .
C2 C 0.5102(5) 0.4589(4) -0.0866(4) 0.0384(19) Uani 1 1 d . . .
H2A H 0.4875 0.5048 -0.0831 0.046 Uiso 1 1 calc R . .
C3 C 0.4548(6) 0.4022(4) -0.1139(4) 0.0409(19) Uani 1 1 d . . .
H3A H 0.3855 0.4028 -0.1330 0.049 Uiso 1 1 calc R . .
C4 C 0.6958(5) 0.4756(4) -0.0301(4) 0.0329(17) Uani 1 1 d . . .
C5 C 0.6855(6) 0.5426(4) -0.0046(4) 0.043(2) Uani 1 1 d . . .
H5A H 0.6221 0.5630 -0.0119 0.052 Uiso 1 1 calc R . .
C6 C 0.7897(5) 0.4452(4) -0.0207(4) 0.0347(17) Uani 1 1 d . . .
H6A H 0.7966 0.4007 -0.0391 0.042 Uiso 1 1 calc R . .
C7 C 0.7699(6) 0.5788(4) 0.0318(5) 0.050(2) Uani 1 1 d . . .
H7A H 0.7639 0.6245 0.0478 0.060 Uiso 1 1 calc R . .
C8 C 0.8616(6) 0.5481(4) 0.0444(4) 0.0374(18) Uani 1 1 d . . .
C9 C 0.8739(5) 0.4827(4) 0.0172(4) 0.0383(19) Uani 1 1 d . . .
H9A H 0.9379 0.4636 0.0241 0.046 Uiso 1 1 calc R . .
N3 N 1.0956(7) 0.5999(5) 0.1619(5) 0.0363(14) Uani 0.70 1 d PGU . 1
C11 C 1.0198(8) 0.5530(7) 0.1382(6) 0.0353(13) Uani 0.70 1 d PGU . 1
H11 H 1.0155 0.5080 0.1563 0.042 Uiso 0.70 1 calc PR . 1
N4 N 0.9514(8) 0.5832(6) 0.0835(5) 0.0367(13) Uani 0.70 1 d PGU . 1
C10 C 0.9849(6) 0.6488(4) 0.0734(4) 0.0427(18) Uani 0.70 1 d PGU . 1
H10 H 0.9524 0.6811 0.0392 0.051 Uiso 0.70 1 calc PR . 1
C12 C 1.0740(6) 0.6592(4) 0.1219(4) 0.0414(17) Uani 0.70 1 d PGU . 1
H12 H 1.1134 0.6998 0.1268 0.050 Uiso 0.70 1 calc PR . 1
N3A N 1.0860(17) 0.6022(13) 0.1745(12) 0.0363(14) Uani 0.30 1 d PGU . 2
C11A C 1.0293(19) 0.5527(15) 0.1316(14) 0.0353(13) Uani 0.30 1 d PGU . 2
H11A H 1.0459 0.5052 0.1290 0.042 Uiso 0.30 1 calc PR . 2
N4A N 0.9441(18) 0.5848(13) 0.0932(13) 0.0367(13) Uani 0.30 1 d PGU . 2
C10A C 0.9482(14) 0.6541(9) 0.1123(10) 0.039(2) Uani 0.30 1 d PGU . 2
H10A H 0.8996 0.6882 0.0942 0.047 Uiso 0.30 1 calc PR . 2
C12A C 1.0359(14) 0.6649(9) 0.1626(10) 0.038(2) Uani 0.30 1 d PGU . 2
H12A H 1.0578 0.7076 0.1850 0.045 Uiso 0.30 1 calc PR . 2
C13 C 0.6117(5) 0.4907(4) -0.2204(4) 0.0367(18) Uani 1 1 d . . .
H13A H 0.5800 0.4496 -0.2116 0.044 Uiso 1 1 calc R . .
C14 C 0.5784(5) 0.5563(4) -0.2168(4) 0.0390(19) Uani 1 1 d . . .
H14A H 0.5197 0.5690 -0.2052 0.047 Uiso 1 1 calc R . .
C15 C 0.7174(5) 0.5600(3) -0.2475(4) 0.0321(17) Uani 1 1 d . . .
H15A H 0.7724 0.5770 -0.2615 0.038 Uiso 1 1 calc R . .
C16 C 0.6443(5) 0.6778(4) -0.2340(4) 0.0302(17) Uani 1 1 d . . .
C17 C 0.6096(6) 0.7134(4) -0.1853(4) 0.042(2) Uani 1 1 d . . .
H17 H 0.5860 0.6887 -0.1520 0.050 Uiso 1 1 calc R . .
C18 C 0.6783(5) 0.7137(4) -0.2836(4) 0.0361(18) Uani 1 1 d . . .
H18 H 0.7013 0.6890 -0.3172 0.043 Uiso 1 1 calc R . .
C19 C 0.7613(6) 0.3718(4) -0.3982(4) 0.0421(19) Uani 1 1 d . . .
H19A H 0.7070 0.3418 -0.4007 0.050 Uiso 1 1 calc R . .
C20 C 0.8845(6) 0.4433(4) -0.3581(4) 0.0377(19) Uani 1 1 d . . .
H20A H 0.9319 0.4721 -0.3282 0.045 Uiso 1 1 calc R . .
C21 C 0.7994(6) 0.3874(4) -0.4527(4) 0.049(2) Uani 1 1 d . . .
H21A H 0.7774 0.3706 -0.4987 0.058 Uiso 1 1 calc R . .
C22 C 0.9410(6) 0.4662(4) -0.4641(4) 0.0337(18) Uani 1 1 d . . .
C23 C 1.0389(6) 0.4827(4) -0.4296(4) 0.044(2) Uani 1 1 d . . .
H23 H 1.0649 0.4708 -0.3824 0.052 Uiso 1 1 calc R . .
C24 C 0.9017(6) 0.4828(4) -0.5339(4) 0.043(2) Uani 1 1 d . . .
H24 H 0.8355 0.4711 -0.5567 0.052 Uiso 1 1 calc R . .
O1W O 1.1915(8) 0.2500 0.0268(6) 0.019(3) Uiso 0.50 2 d SP . .
O2W O 0.3995(12) 0.2500 0.0126(9) 0.055(4) Uiso 0.50 2 d SP . .
N11 N 0.7153(13) 0.7500 0.4123(9) 0.121(6) Uiso 1 2 d SD . .
C111 C 0.7184(17) 0.7500 0.4883(10) 0.148(3) Uiso 1 2 d SDU . .
C112 C 0.6172(17) 0.7500 0.5021(14) 0.155(3) Uiso 1 2 d SDU . .
C113 C 0.543(2) 0.7114(14) 0.5302(18) 0.154(4) Uiso 0.50 1 d PDU . .
C114 C 0.4541(19) 0.7500 0.5430(14) 0.157(4) Uiso 1 2 d SDU . .
C211 C 0.8179(15) 0.7250(15) 0.4092(15) 0.150(3) Uiso 0.50 1 d PDU . .
C212 C 0.857(2) 0.7013(14) 0.3477(15) 0.153(4) Uiso 0.50 1 d PDU . .
C213 C 0.9425(18) 0.7500 0.3421(12) 0.153 Uiso 1 2 d SDU . .
C214 C 0.9790(19) 0.7500 0.2787(12) 0.153 Uiso 1 2 d SDU . .
C311 C 0.6618(12) 0.6861(8) 0.3774(9) 0.149(3) Uiso 1 1 d DU . .
C312 C 0.671(3) 0.6201(13) 0.4235(14) 0.154(3) Uiso 0.50 1 d PDU A 1
C313 C 0.628(3) 0.5705(18) 0.3604(17) 0.155(3) Uiso 0.50 1 d PDU A 1
C314 C 0.649(3) 0.5662(19) 0.2889(16) 0.166(6) Uiso 0.50 1 d PDU A 1
C412 C 0.708(2) 0.6133(11) 0.387(2) 0.155(3) Uiso 0.50 1 d PDU A 2
C413 C 0.635(2) 0.5532(19) 0.391(2) 0.156(4) Uiso 0.50 1 d PDU A 2
C414 C 0.531(2) 0.5489(18) 0.3998(19) 0.145(6) Uiso 0.50 1 d PDU A 2

loop_
_atom_site_aniso_label
_atom_site_aniso_U_11
_atom_site_aniso_U_22
_atom_site_aniso_U_33
_atom_site_aniso_U_23
_atom_site_aniso_U_13
_atom_site_aniso_U_12
Mo1 0.0297(5) 0.0253(4) 0.0236(5) 0.000 0.0081(4) 0.000
Mo2 0.0318(4) 0.0250(3) 0.0349(4) 0.0002(3) 0.0133(3) -0.0071(3)
Mo3 0.0272(3) 0.0267(3) 0.0299(4) 0.0002(3) 0.0058(3) 0.0069(3)
Mo4 0.0354(4) 0.0184(3) 0.0420(4) -0.0021(3) 0.0100(3) -0.0005(3)
Mo5 0.0386(4) 0.0355(4) 0.0323(4) -0.0015(3) 0.0166(3) 0.0068(3)
Mo6 0.0322(4) 0.0287(3) 0.0324(4) -0.0029(3) 0.0010(3) -0.0055(3)
Mo7 0.0417(6) 0.0395(5) 0.0233(5) 0.000 0.0080(4) 0.000
P1 0.0188(12) 0.0145(11) 0.0174(13) 0.000 0.0049(10) 0.000
O1 0.069(6) 0.057(5) 0.025(4) 0.000 0.013(4) 0.000
O2 0.028(4) 0.028(4) 0.025(4) 0.000 0.007(3) 0.000
O3 0.027(4) 0.027(4) 0.039(4) 0.000 0.009(3) 0.000
O4 0.039(4) 0.029(4) 0.040(5) 0.000 0.018(4) 0.000
O5 0.042(3) 0.039(3) 0.045(3) -0.002(3) -0.002(3) -0.009(2)
O6 0.035(3) 0.023(2) 0.034(3) 0.001(2) 0.008(2) 0.005(2)
O7 0.039(3) 0.028(3) 0.040(3) -0.008(2) 0.014(3) 0.004(2)
O8 0.038(3) 0.039(3) 0.027(3) -0.004(2) 0.002(2) -0.002(2)
O9 0.054(3) 0.042(3) 0.045(3) -0.006(3) 0.026(3) 0.007(3)
O10 0.039(3) 0.026(3) 0.033(3) -0.005(2) 0.009(2) 0.002(2)
O11 0.052(3) 0.027(3) 0.057(4) -0.008(3) 0.015(3) -0.004(2)
O12 0.045(3) 0.036(3) 0.030(3) -0.003(2) 0.012(2) 0.002(2)
O13 0.032(4) 0.035(4) 0.032(4) 0.000 0.004(3) 0.000
O14 0.034(3) 0.034(3) 0.041(3) 0.005(2) 0.001(2) 0.008(2)
O15 0.027(4) 0.032(4) 0.040(4) 0.000 0.013(3) 0.000
O16 0.032(3) 0.023(2) 0.031(3) 0.000(2) 0.011(2) -0.003(2)
O17 0.040(3) 0.032(3) 0.046(3) 0.001(2) 0.017(3) -0.011(2)
O18 0.028(2) 0.017(2) 0.028(3) -0.003(2) 0.010(2) 0.0010(19)
O19 0.021(3) 0.019(3) 0.025(4) 0.000 0.004(3) 0.000
O20 0.032(3) 0.023(2) 0.036(3) 0.001(2) 0.010(2) 0.000(2)
O21 0.029(3) 0.030(3) 0.034(3) -0.003(2) 0.013(2) 0.002(2)
O22 0.032(3) 0.022(2) 0.032(3) -0.001(2) 0.011(2) 0.003(2)
O23 0.029(3) 0.024(2) 0.035(3) -0.001(2) 0.009(2) -0.001(2)
O24 0.038(4) 0.028(4) 0.030(4) 0.000 0.008(3) 0.000
Mo8 0.0280(5) 0.0192(4) 0.0326(5) 0.000 0.0105(4) 0.000
O25 0.060(5) 0.059(5) 0.035(5) 0.000 0.010(4) 0.000
O26 0.035(4) 0.043(4) 0.052(5) 0.000 0.017(4) 0.000
O27 0.050(3) 0.028(3) 0.054(4) 0.001(3) 0.018(3) -0.017(2)
Zn1 0.0311(7) 0.0311(7) 0.0405(8) 0.000 0.0067(6) 0.000
Zn2 0.0311(5) 0.0216(4) 0.0359(5) -0.0016(4) 0.0148(4) -0.0025(3)
Cl1 0.0274(15) 0.073(2) 0.086(3) 0.000 0.0124(16) 0.000
N1 0.036(4) 0.028(3) 0.044(4) -0.004(3) 0.010(3) 0.003(3)
N2 0.034(3) 0.026(3) 0.026(3) -0.002(3) 0.006(3) -0.001(3)
N5 0.030(3) 0.020(3) 0.039(4) 0.004(3) 0.009(3) 0.003(2)
N6 0.027(3) 0.019(3) 0.045(4) 0.003(3) 0.013(3) 0.001(2)
N7 0.038(4) 0.039(4) 0.038(4) -0.001(3) 0.019(3) -0.003(3)
N8 0.045(4) 0.033(3) 0.037(4) -0.005(3) 0.018(3) -0.011(3)
C1 0.035(4) 0.035(4) 0.030(4) -0.007(3) 0.007(4) 0.000(3)
C2 0.033(4) 0.030(4) 0.054(5) 0.001(4) 0.015(4) 0.008(3)
C3 0.036(4) 0.034(4) 0.054(5) -0.005(4) 0.014(4) 0.005(4)
C4 0.037(4) 0.030(4) 0.033(4) 0.001(3) 0.012(4) -0.001(3)
C5 0.035(4) 0.031(4) 0.061(6) -0.007(4) 0.008(4) 0.002(4)
C6 0.036(4) 0.033(4) 0.033(4) 0.005(3) 0.005(4) 0.005(3)
C7 0.048(5) 0.032(4) 0.068(6) -0.009(4) 0.011(5) 0.009(4)
C8 0.036(4) 0.037(4) 0.036(5) 0.008(4) 0.003(4) 0.000(4)
C9 0.030(4) 0.038(4) 0.047(5) 0.016(4) 0.010(4) 0.005(3)
N3 0.040(3) 0.026(2) 0.041(3) 0.004(2) 0.007(2) -0.002(2)
C11 0.040(3) 0.025(2) 0.040(3) 0.003(2) 0.008(2) -0.004(2)
N4 0.041(3) 0.025(2) 0.041(3) 0.004(2) 0.006(2) -0.004(2)
C10 0.047(3) 0.030(3) 0.046(4) 0.007(3) 0.003(3) -0.001(3)
C12 0.046(3) 0.026(3) 0.048(4) 0.004(3) 0.004(3) -0.008(3)
N3A 0.040(3) 0.026(2) 0.041(3) 0.004(2) 0.007(2) -0.002(2)
C11A 0.040(3) 0.025(2) 0.040(3) 0.003(2) 0.008(2) -0.004(2)
N4A 0.041(3) 0.025(2) 0.041(3) 0.004(2) 0.006(2) -0.004(2)
C10A 0.043(4) 0.027(3) 0.044(4) 0.003(4) 0.004(4) -0.001(3)
C12A 0.042(4) 0.024(3) 0.043(4) 0.003(4) 0.004(4) -0.005(3)
C13 0.029(4) 0.032(4) 0.054(5) 0.005(4) 0.019(4) 0.002(3)
C14 0.033(4) 0.032(4) 0.059(6) 0.006(4) 0.025(4) 0.003(3)
C15 0.024(4) 0.025(4) 0.047(5) -0.002(3) 0.007(3) 0.003(3)
C16 0.021(4) 0.024(3) 0.045(5) 0.001(3) 0.007(3) 0.001(3)
C17 0.047(5) 0.025(4) 0.060(6) 0.001(4) 0.026(4) -0.004(3)
C18 0.033(4) 0.029(4) 0.045(5) -0.002(3) 0.008(4) -0.002(3)
C19 0.046(5) 0.047(5) 0.033(5) -0.004(4) 0.011(4) -0.010(4)
C20 0.053(5) 0.031(4) 0.037(5) -0.004(3) 0.026(4) -0.010(4)
C21 0.059(5) 0.056(5) 0.034(5) -0.018(4) 0.017(4) -0.027(5)
C22 0.044(5) 0.031(4) 0.034(5) -0.006(3) 0.024(4) -0.004(3)
C23 0.046(5) 0.059(5) 0.028(4) 0.001(4) 0.014(4) -0.001(4)
C24 0.036(4) 0.053(5) 0.045(5) -0.011(4) 0.019(4) -0.013(4)

loop_
_atom_type_symbol
_atom_type_description
_atom_type_scat_dispersion_real
_atom_type_scat_dispersion_imag
_atom_type_scat_source
C C 0.0033 0.0016 'International Tables Vol C Tables 4.2.6.8 and 6.1.1.4'
H H 0.0000 0.0000 'International Tables Vol C Tables 4.2.6.8 and 6.1.1.4'
N N 0.0061 0.0033 'International Tables Vol C Tables 4.2.6.8 and 6.1.1.4'
O O 0.0106 0.0060 'International Tables Vol C Tables 4.2.6.8 and 6.1.1.4'
Mo Mo -1.6832 0.6857 'International Tables Vol C Tables 4.2.6.8 and 6.1.1.4'
P P 0.1023 0.0942 'International Tables Vol C Tables 4.2.6.8 and 6.1.1.4'
Zn Zn 0.2839 1.4301 'International Tables Vol C Tables 4.2.6.8 and 6.1.1.4'
Cl Cl 0.1484 0.1585 'International Tables Vol C Tables 4.2.6.8 and 6.1.1.4'

loop_
_geom_angle_atom_site_label_1
_geom_angle_atom_site_label_2
_geom_angle_atom_site_label_3
_geom_angle
_geom_angle_site_symmetry_1
_geom_angle_site_symmetry_3
O24 Mo1 O16 102.6(2) . .
O24 Mo1 O16 102.6(2) . 4_565
O16 Mo1 O16 89.8(3) . 4_565
O24 Mo1 O22 100.7(2) . 4_565
O16 Mo1 O22 156.3(2) . 4_565
O16 Mo1 O22 88.89(19) 4_565 4_565
O24 Mo1 O22 100.7(2) . .
O16 Mo1 O22 88.89(19) . .
O16 Mo1 O22 156.3(2) 4_565 .
O22 Mo1 O22 83.0(3) 4_565 .
O24 Mo1 O19 174.4(3) . .
O16 Mo1 O19 73.53(16) . .
O16 Mo1 O19 73.53(16) 4_565 .
O22 Mo1 O19 83.47(17) 4_565 .
O22 Mo1 O19 83.47(17) . .
O17 Mo2 O23 103.6(2) . .
O17 Mo2 O20 101.1(2) . .
O23 Mo2 O20 87.7(2) . .
O17 Mo2 O15 101.4(2) . .
O23 Mo2 O15 91.5(2) . .
O20 Mo2 O15 157.0(2) . .
O17 Mo2 O16 99.7(2) . .
O23 Mo2 O16 156.67(18) . .
O20 Mo2 O16 86.52(19) . .
O15 Mo2 O16 85.2(2) . .
O17 Mo2 O19 170.4(2) . .
O23 Mo2 O19 84.7(2) . .
O20 Mo2 O19 83.77(16) . .
O15 Mo2 O19 73.31(18) . .
O16 Mo2 O19 72.21(19) . .
O14 Mo3 O22 103.3(2) . .
O14 Mo3 O3 101.4(3) . .
O22 Mo3 O3 86.6(2) . .
O14 Mo3 O21 100.9(2) . .
O22 Mo3 O21 155.8(2) . .
O3 Mo3 O21 87.8(2) . .
O14 Mo3 O6 101.6(2) . .
O22 Mo3 O6 89.24(19) . .
O3 Mo3 O6 156.9(2) . .
O21 Mo3 O6 86.73(19) . .
O14 Mo3 O18 171.6(2) . .
O22 Mo3 O18 83.49(17) . .
O3 Mo3 O18 83.7(2) . .
O21 Mo3 O18 72.45(17) . .
O6 Mo3 O18 73.21(17) . .
O11 Mo4 O7 101.7(2) . .
O11 Mo4 O6 103.3(2) . .
O7 Mo4 O6 89.0(2) . .
O11 Mo4 O20 101.8(2) . .
O7 Mo4 O20 156.16(19) . .
O6 Mo4 O20 89.1(2) . .
O11 Mo4 O10 100.3(2) . .
O7 Mo4 O10 88.3(2) . .
O6 Mo4 O10 156.32(19) . .
O20 Mo4 O10 84.0(2) . .
O11 Mo4 O18 173.9(2) . .
O7 Mo4 O18 73.34(17) . .
O6 Mo4 O18 73.40(17) . .
O20 Mo4 O18 83.36(16) . .
O10 Mo4 O18 83.30(17) . .
O9 Mo5 O21 101.9(2) . .
O9 Mo5 O7 101.6(2) . .
O21 Mo5 O7 88.0(2) . .
O9 Mo5 O12 102.0(2) . .
O21 Mo5 O12 156.08(19) . .
O7 Mo5 O12 88.3(2) . .
O9 Mo5 O4 102.9(3) . .
O21 Mo5 O4 88.0(3) . .
O7 Mo5 O4 155.4(2) . .
O12 Mo5 O4 85.6(3) . .
O9 Mo5 O18 171.3(2) . .
O21 Mo5 O18 71.90(16) . .
O7 Mo5 O18 72.56(16) . .
O12 Mo5 O18 84.45(17) . .
O4 Mo5 O18 83.2(2) . .
O5 Mo6 O8 102.6(2) . .
O5 Mo6 O10 103.0(2) . .
O8 Mo6 O10 92.7(2) . .
O5 Mo6 O13 100.9(3) . .
O8 Mo6 O13 89.3(2) . .
O10 Mo6 O13 155.0(2) . .
O5 Mo6 O23 99.5(2) . .
O8 Mo6 O23 157.8(2) . .
O10 Mo6 O23 83.42(19) . .
O13 Mo6 O23 85.4(2) . .
O5 Mo6 O2 172.2(2) . .
O8 Mo6 O2 73.7(2) . .
O10 Mo6 O2 84.20(18) . .
O13 Mo6 O2 72.5(2) . .
O23 Mo6 O2 84.12(19) . .
O1 Mo7 O12 103.1(2) . 4_565
O1 Mo7 O12 103.1(2) . .
O12 Mo7 O12 88.8(3) 4_565 .
O1 Mo7 O8 100.3(3) . .
O12 Mo7 O8 156.5(2) 4_565 .
O12 Mo7 O8 88.6(2) . .
O1 Mo7 O8 100.3(2) . 4_565
O12 Mo7 O8 88.6(2) 4_565 4_565
O12 Mo7 O8 156.5(2) . 4_565
O8 Mo7 O8 84.5(3) . 4_565
O1 Mo7 O2 169.9(3) . .
O12 Mo7 O2 84.00(18) 4_565 .
O12 Mo7 O2 84.00(18) . .
O8 Mo7 O2 72.46(17) . .
O8 Mo7 O2 72.46(17) 4_565 .
O19 P1 O18 109.3(2) . 4_565
O19 P1 O18 109.3(2) . .
O18 P1 O18 109.6(3) 4_565 .
O19 P1 O2 110.1(3) . .
O18 P1 O2 109.2(2) 4_565 .
O18 P1 O2 109.2(2) . .
P1 O2 Mo7 126.9(3) . .
P1 O2 Mo6 125.7(2) . .
Mo7 O2 Mo6 88.81(18) . .
P1 O2 Mo6 125.7(2) . 4_565
Mo7 O2 Mo6 88.81(18) . 4_565
Mo6 O2 Mo6 89.0(2) . 4_565
Mo3 O3 Mo3 149.4(3) . 4_565
Mo5 O4 Mo5 151.3(4) . 4_565
Mo4 O6 Mo3 124.7(2) . .
Mo4 O7 Mo5 125.6(2) . .
Mo6 O8 Mo7 125.0(3) . .
Mo6 O10 Mo4 154.2(3) . .
Mo7 O12 Mo5 149.9(3) . .
Mo6 O13 Mo6 125.3(3) 4_565 .
Mo2 O15 Mo2 124.4(3) 4_565 .
Mo1 O16 Mo2 125.3(2) . .
P1 O18 Mo3 126.2(2) . .
P1 O18 Mo4 126.6(2) . .
Mo3 O18 Mo4 88.60(14) . .
P1 O18 Mo5 125.7(2) . .
Mo3 O18 Mo5 89.18(14) . .
Mo4 O18 Mo5 88.27(13) . .
P1 O19 Mo2 126.1(2) . .
P1 O19 Mo2 126.1(2) . 4_565
Mo2 O19 Mo2 88.89(19) . 4_565
P1 O19 Mo1 126.1(3) . .
Mo2 O19 Mo1 88.73(17) . .
Mo2 O19 Mo1 88.73(17) 4_565 .
Mo2 O20 Mo4 150.3(3) . .
Mo3 O21 Mo5 126.4(2) . .
Mo3 O22 Mo1 152.6(3) . .
Mo2 O23 Mo6 150.0(3) . .
O25 Mo8 O26 107.4(4) . .
O25 Mo8 O27 109.2(2) . .
O26 Mo8 O27 110.2(2) . .
O25 Mo8 O27 109.2(2) . 4_565
O26 Mo8 O27 110.2(2) . 4_565
O27 Mo8 O27 110.4(4) . 4_565
Mo8 O26 Zn1 148.2(5) . .
Mo8 O27 Zn2 155.2(3) . .
O26 Zn1 N1 100.1(2) . .
O26 Zn1 N1 100.1(2) . 4_565
N1 Zn1 N1 125.2(4) . 4_565
O26 Zn1 Cl1 120.0(2) . .
N1 Zn1 Cl1 106.31(17) . .
N1 Zn1 Cl1 106.31(17) 4_565 .
O27 Zn2 N3A 105.8(7) . 3_765
O27 Zn2 N7 109.5(2) . .
N3A Zn2 N7 106.2(7) 3_765 .
O27 Zn2 N5 106.6(2) . .
N3A Zn2 N5 118.6(7) 3_765 .
N7 Zn2 N5 109.9(2) . .
O27 Zn2 N3 102.3(3) . 3_765
N3A Zn2 N3 8.9(8) 3_765 3_765
N7 Zn2 N3 115.1(3) . 3_765
N5 Zn2 N3 112.8(3) . 3_765
C1 N1 C3 105.9(6) . .
C1 N1 Zn1 129.3(5) . .
C3 N1 Zn1 124.5(5) . .
C1 N2 C2 107.5(6) . .
C1 N2 C4 125.6(6) . .
C2 N2 C4 126.9(6) . .
C15 N5 C13 106.1(6) . .
C15 N5 Zn2 129.7(5) . .
C13 N5 Zn2 124.1(4) . .
C15 N6 C14 105.5(6) . .
C15 N6 C16 126.2(5) . .
C14 N6 C16 128.2(5) . .
C20 N7 C19 105.5(6) . .
C20 N7 Zn2 126.3(5) . .
C19 N7 Zn2 127.9(5) . .
C20 N8 C21 108.1(6) . .
C20 N8 C22 124.7(6) . .
C21 N8 C22 127.3(6) . .
N1 C1 N2 110.4(6) . .
N1 C1 H1A 124.8 . .
N2 C1 H1A 124.8 . .
C3 C2 N2 105.6(6) . .
C3 C2 H2A 127.2 . .
N2 C2 H2A 127.2 . .
C2 C3 N1 110.7(7) . .
C2 C3 H3A 124.7 . .
N1 C3 H3A 124.7 . .
C5 C4 C6 121.0(7) . .
C5 C4 N2 120.3(6) . .
C6 C4 N2 118.7(6) . .
C7 C5 C4 119.2(7) . .
C7 C5 H5A 120.4 . .
C4 C5 H5A 120.4 . .
C4 C6 C9 118.5(7) . .
C4 C6 H6A 120.7 . .
C9 C6 H6A 120.7 . .
C8 C7 C5 120.3(7) . .
C8 C7 H7A 119.8 . .
C5 C7 H7A 119.8 . .
C7 C8 C9 121.2(7) . .
C7 C8 N4 122.2(8) . .
C9 C8 N4 116.5(7) . .
C7 C8 N4A 116.6(11) . .
C9 C8 N4A 121.9(11) . .
N4 C8 N4A 9.5(12) . .
C8 C9 C6 119.6(7) . .
C8 C9 H9A 120.2 . .
C6 C9 H9A 120.2 . .
C11 N3 C12 108.0 . .
C11 N3 Zn2 128.5(5) . 3_765
C12 N3 Zn2 123.3(5) . 3_765
N4 C11 N3 108.0 . .
N4 C11 H11 126.0 . .
N3 C11 H11 126.0 . .
C11 N4 C10 108.0 . .
C11 N4 C8 123.5(7) . .
C10 N4 C8 128.5(7) . .
C12 C10 N4 108.0 . .
C12 C10 H10 126.0 . .
N4 C10 H10 126.0 . .
C10 C12 N3 108.0 . .
C10 C12 H12 126.0 . .
N3 C12 H12 126.0 . .
C11A N3A C12A 108.0 . .
C11A N3A Zn2 129.2(13) . 3_765
C12A N3A Zn2 122.7(13) . 3_765
N3A C11A N4A 108.0 . .
N3A C11A H11A 126.0 . .
N4A C11A H11A 126.0 . .
C11A N4A C10A 108.0 . .
C11A N4A C8 124.3(16) . .
C10A N4A C8 127.5(16) . .
C12A C10A N4A 108.0 . .
C12A C10A H10A 126.0 . .
N4A C10A H10A 126.0 . .
C10A C12A N3A 108.0 . .
C10A C12A H12A 126.0 . .
N3A C12A H12A 126.0 . .
C14 C13 N5 109.0(6) . .
C14 C13 H13A 125.5 . .
N5 C13 H13A 125.5 . .
C13 C14 N6 107.7(6) . .
C13 C14 H14A 126.2 . .
N6 C14 H14A 126.2 . .
N5 C15 N6 111.7(6) . .
N5 C15 H15A 124.2 . .
N6 C15 H15A 124.2 . .
C17 C16 C18 120.6(7) . .
C17 C16 N6 119.7(6) . .
C18 C16 N6 119.7(6) . .
C16 C17 C17 119.7(4) . 4_575
C16 C17 H17 120.2 . .
C17 C17 H17 120.2 4_575 .
C18 C18 C16 119.7(4) 4_575 .
C18 C18 H18 120.1 4_575 .
C16 C18 H18 120.1 . .
C21 C19 N7 110.4(7) . .
C21 C19 H19A 124.8 . .
N7 C19 H19A 124.8 . .
N8 C20 N7 110.3(7) . .
N8 C20 H20A 124.9 . .
N7 C20 H20A 124.9 . .
C19 C21 N8 105.7(7) . .
C19 C21 H21A 127.1 . .
N8 C21 H21A 127.1 . .
C24 C22 C23 121.1(7) . .
C24 C22 N8 119.0(7) . .
C23 C22 N8 119.9(7) . .
C22 C23 C24 119.3(8) . 3_764
C22 C23 H23 120.4 . .
C24 C23 H23 120.4 3_764 .
C22 C24 C23 119.6(7) . 3_764
C22 C24 H24 120.2 . .
C23 C24 H24 120.2 3_764 .
C111 N11 C311 110.1(12) . .
C111 N11 C311 110.1(12) . 4_575
C311 N11 C311 108.8(19) . 4_575
C111 N11 C211 105.3(17) . 4_575
C311 N11 C211 126.4(17) . 4_575
C311 N11 C211 94.8(14) 4_575 4_575
C111 N11 C211 105.3(16) . .
C311 N11 C211 94.8(14) . .
C311 N11 C211 126.4(17) 4_575 .
C211 N11 C211 36(2) 4_575 .
N11 C111 C112 114.0(19) . .
C113 C112 C113 59(2) 4_575 .
C113 C112 C111 147.5(15) 4_575 .
C113 C112 C111 147.5(15) . .
C113 C113 C112 60.5(12) 4_575 .
C113 C113 C114 61.0(12) 4_575 .
C112 C113 C114 120(2) . .
C113 C114 C113 58(2) 4_575 .
C211 C211 N11 71.8(11) 4_575 .
C211 C211 C212 107.1(14) 4_575 .
N11 C211 C212 131(2) . .
C211 C211 C212 46.2(9) 4_575 4_575
N11 C211 C212 102.2(17) . 4_575
C212 C211 C212 61.0(18) . 4_575
C211 C212 C213 109.0(13) . .
C211 C212 C212 72.9(14) . 4_575
C213 C212 C212 52.9(12) . 4_575
C211 C212 C211 26.7(15) . 4_575
C213 C212 C211 87.8(14) . 4_575
C212 C212 C211 46.2(9) 4_575 4_575
C214 C213 C212 120.7(18) . 4_575
C214 C213 C212 120.7(18) . .
C212 C213 C212 74(2) 4_575 .
N11 C311 C412 122.5(18) . .
N11 C311 C312 115.9(17) . .
C412 C311 C312 38.3(16) . .
C311 C312 C313 93.7(18) . .
C314 C313 C312 130.9(14) . .
C311 C412 C413 114(3) . .
C414 C413 C412 136(3) . .

loop_
_geom_bond_atom_site_label_1
_geom_bond_atom_site_label_2
_geom_bond_distance
_geom_bond_site_symmetry_2
Mo1 O24 1.707(7) .
Mo1 O16 1.868(4) .
Mo1 O16 1.868(4) 4_565
Mo1 O22 1.941(4) 4_565
Mo1 O22 1.941(4) .
Mo1 O19 2.435(6) .
Mo2 O17 1.692(4) .
Mo2 O23 1.855(5) .
Mo2 O20 1.906(4) .
Mo2 O15 1.923(3) .
Mo2 O16 1.961(5) .
Mo2 O19 2.430(4) .
Mo3 O14 1.686(5) .
Mo3 O22 1.882(4) .
Mo3 O3 1.9076(17) .
Mo3 O21 1.913(4) .
Mo3 O6 1.929(5) .
Mo3 O18 2.424(4) .
Mo4 O11 1.689(5) .
Mo4 O7 1.893(5) .
Mo4 O6 1.901(5) .
Mo4 O20 1.921(4) .
Mo4 O10 1.944(5) .
Mo4 O18 2.435(4) .
Mo5 O9 1.662(5) .
Mo5 O21 1.917(5) .
Mo5 O7 1.928(5) .
Mo5 O12 1.934(5) .
Mo5 O4 1.9346(18) .
Mo5 O18 2.445(4) .
Mo6 O5 1.684(5) .
Mo6 O8 1.868(5) .
Mo6 O10 1.881(5) .
Mo6 O13 1.923(3) .
Mo6 O23 1.983(5) .
Mo6 O2 2.437(5) .
Mo7 O1 1.673(7) .
Mo7 O12 1.879(5) 4_565
Mo7 O12 1.879(5) .
Mo7 O8 1.968(5) .
Mo7 O8 1.968(5) 4_565
Mo7 O2 2.426(6) .
P1 O19 1.522(6) .
P1 O18 1.532(4) 4_565
P1 O18 1.532(4) .
P1 O2 1.534(7) .
O2 Mo6 2.437(4) 4_565
O3 Mo3 1.9076(17) 4_565
O4 Mo5 1.9346(18) 4_565
O13 Mo6 1.923(3) 4_565
O15 Mo2 1.923(3) 4_565
O19 Mo2 2.430(4) 4_565
Mo8 O25 1.698(8) .
Mo8 O26 1.751(7) .
Mo8 O27 1.766(5) .
Mo8 O27 1.766(5) 4_565
O26 Zn1 1.980(7) .
O27 Zn2 1.931(5) .
Zn1 N1 1.995(6) .
Zn1 N1 1.995(6) 4_565
Zn1 Cl1 2.232(3) .
Zn2 N3A 1.97(2) 3_765
Zn2 N7 1.992(6) .
Zn2 N5 1.992(5) .
Zn2 N3 2.006(10) 3_765
N1 C1 1.324(9) .
N1 C3 1.362(9) .
N2 C1 1.346(8) .
N2 C2 1.378(9) .
N2 C4 1.445(9) .
N5 C15 1.299(8) .
N5 C13 1.366(8) .
N6 C15 1.347(8) .
N6 C14 1.366(8) .
N6 C16 1.438(8) .
N7 C20 1.339(8) .
N7 C19 1.361(9) .
N8 C20 1.333(9) .
N8 C21 1.370(9) .
N8 C22 1.433(8) .
C1 H1A 0.9300 .
C2 C3 1.341(10) .
C2 H2A 0.9300 .
C3 H3A 0.9300 .
C4 C5 1.382(10) .
C4 C6 1.384(10) .
C5 C7 1.375(11) .
C5 H5A 0.9300 .
C6 C9 1.395(10) .
C6 H6A 0.9300 .
C7 C8 1.353(10) .
C7 H7A 0.9300 .
C8 C9 1.374(10) .
C8 N4 1.435(13) .
C8 N4A 1.45(3) .
C9 H9A 0.9300 .
N3 C11 1.355(8) .
N3 C12 1.355(8) .
N3 Zn2 2.006(10) 3_765
C11 N4 1.355(8) .
C11 H11 0.9300 .
N4 C10 1.355(8) .
C10 C12 1.355(8) .
C10 H10 0.9300 .
C12 H12 0.9300 .
N3A C11A 1.359(19) .
N3A C12A 1.359(19) .
N3A Zn2 1.97(2) 3_765
C11A N4A 1.359(19) .
C11A H11A 0.9300 .
N4A C10A 1.359(19) .
C10A C12A 1.359(19) .
C10A H10A 0.9300 .
C12A H12A 0.9300 .
C13 C14 1.329(10) .
C13 H13A 0.9300 .
C14 H14A 0.9300 .
C15 H15A 0.9300 .
C16 C17 1.359(10) .
C16 C18 1.370(10) .
C17 C17 1.382(13) 4_575
C17 H17 0.9300 .
C18 C18 1.369(13) 4_575
C18 H18 0.9300 .
C19 C21 1.346(10) .
C19 H19A 0.9300 .
C20 H20A 0.9300 .
C21 H21A 0.9300 .
C22 C24 1.373(11) .
C22 C23 1.376(10) .
C23 C24 1.387(10) 3_764
C23 H23 0.9300 .
C24 C23 1.387(10) 3_764
C24 H24 0.9300 .
N11 C111 1.483(10) .
N11 C311 1.485(9) .
N11 C311 1.485(9) 4_575
N11 C211 1.508(10) 4_575
N11 C211 1.508(10) .
C111 C112 1.493(10) .
C112 C113 1.478(10) 4_575
C112 C113 1.478(10) .
C113 C113 1.46(5) 4_575
C113 C114 1.503(10) .
C114 C113 1.503(10) 4_575
C211 C211 0.94(6) 4_575
C211 C212 1.516(10) .
C211 C212 2.01(3) 4_575
C212 C213 1.524(10) .
C212 C212 1.84(5) 4_575
C212 C211 2.01(3) 4_575
C213 C214 1.464(10) .
C213 C212 1.524(10) 4_575
C311 C412 1.508(10) .
C311 C312 1.526(10) .
C312 C313 1.541(10) .
C313 C314 1.512(10) .
C412 C413 1.537(10) .
C413 C414 1.488(10) .

loop_
_geom_hbond_atom_site_label_D
_geom_hbond_atom_site_label_H
_geom_hbond_atom_site_label_A
_geom_hbond_distance_DH
_geom_hbond_distance_HA
_geom_hbond_distance_DA
_geom_hbond_angle_DHA
_geom_hbond_site_symmetry_A
C1 H1A O24 0.93 2.32 3.239(9) 170.3 .
C2 H2A O14 0.93 2.32 3.250(9) 176.4 3_665
C11 H11 O17 0.93 2.63 3.240(13) 123.8 .
C11 H11 O20 0.93 2.31 3.174(13) 155.2 .
C10 H10 O1W 0.93 2.44 3.302(12) 154.4 3_765
C12 H12 O24 0.93 2.63 3.289(9) 128.4 3_765
C11A H11A O17 0.93 2.24 3.16(3) 171.5 .
C10A H10A O1W 0.93 2.65 3.42(2) 140.4 3_765
C14 H14A O21 0.93 2.30 3.156(8) 152.9 3_665
C15 H15A O23 0.93 2.48 3.317(8) 150.1 3_765
C19 H19A O25 0.93 2.64 3.516(10) 156.4 .

loop_
_platon_squeeze_void_nr
_platon_squeeze_void_average_x
_platon_squeeze_void_average_y
_platon_squeeze_void_average_z
_platon_squeeze_void_volume
_platon_squeeze_void_count_electrons
1 0.364 0.037 0.428 23.8 -0.5
2 0.364 0.463 0.428 23.3 -1.0
3 0.418 0.586 0.512 6.8 -0.4
4 0.418 0.914 0.512 6.3 -0.2
5 0.583 0.083 0.490 6.9 -0.4
6 0.583 0.417 0.490 6.4 -0.2
7 0.636 0.538 0.573 23.7 -0.7
8 0.636 0.961 0.573 23.4 -0.1
